data_7017535
loop_
_publ_author_name
'Ho, Yu-Man'
'Koo, Chi-Kin'
'Wong, Ka-Leung'
'Kong, Hoi-Kuan'
'Chan, Chris Tsz-Leung'
'Kwok, Wai-Ming'
'Chow, Cheuk-Fai'
'Lam, Michael Hon-Wah'
'Wong, Wai-Yeung'

_publ_section_title
;
 The synthesis and photophysical studies of cyclometalated Pt(ii)
 complexes with C,N,N-ligands containing imidazolyl donors.
;
_journal_issue 6
_journal_name_full 'Dalton transactions (Cambridge, England : 2003)'
_journal_page_first 1792
_journal_page_last 1800
_journal_paper_doi 10.1039/c1dt11037c
_journal_volume 41
_journal_year 2012
_chemical_formula_sum 'C32 H25 Cl N3 O4 P Pt'
_chemical_formula_weight 777.06
_chemical_name_systematic
;
?
;
_space_group_IT_number 2
_symmetry_cell_setting triclinic
_symmetry_space_group_name_Hall '-P 1'
_symmetry_space_group_name_H-M 'P -1'
_atom_sites_solution_hydrogens geom
_atom_sites_solution_primary direct
_atom_sites_solution_secondary difmap
_audit_creation_method SHELXL-97
_cell_angle_alpha 70.9460(10)
_cell_angle_beta 73.1280(10)
_cell_angle_gamma 79.9880(10)
_cell_formula_units_Z 2
_cell_length_a 9.4058(5)
_cell_length_b 12.5485(7)
_cell_length_c 13.1386(7)
_cell_measurement_temperature 173(2)
_cell_volume 1397.30(13)
_computing_cell_refinement 'SAINT (Bruker, 1999)'
_computing_data_collection 'SMART (Bruker, 1998)'
_computing_data_reduction SAINT
_computing_structure_refinement 'SHELXL-97 (Sheldrick, 1997)'
_computing_structure_solution 'SHELXS-97 (Sheldrick, 1990)'
_diffrn_ambient_temperature 173(2)
_diffrn_measured_fraction_theta_full 0.930
_diffrn_measured_fraction_theta_max 0.930
_diffrn_measurement_device_type 'Smart CCD'
_diffrn_measurement_method '\w and \f scans'
_diffrn_radiation_monochromator graphite
_diffrn_radiation_source 'fine-focus sealed tube'
_diffrn_radiation_type MoK\a
_diffrn_radiation_wavelength 0.71073
_diffrn_reflns_av_R_equivalents 0.0166
_diffrn_reflns_av_sigmaI/netI 0.0276
_diffrn_reflns_limit_h_max 12
_diffrn_reflns_limit_h_min -12
_diffrn_reflns_limit_k_max 10
_diffrn_reflns_limit_k_min -16
_diffrn_reflns_limit_l_max 17
_diffrn_reflns_limit_l_min -17
_diffrn_reflns_number 8661
_diffrn_reflns_theta_full 28.28
_diffrn_reflns_theta_max 28.28
_diffrn_reflns_theta_min 2.47
_exptl_absorpt_coefficient_mu 5.219
_exptl_absorpt_correction_T_max 1.0000
_exptl_absorpt_correction_T_min 0.6620
_exptl_absorpt_correction_type multi-scan
_exptl_absorpt_process_details SADABS
_exptl_crystal_colour 'dark red'
_exptl_crystal_density_diffrn 1.847
_exptl_crystal_density_method 'not measured'
_exptl_crystal_description block
_exptl_crystal_F_000 760
_exptl_crystal_size_max 0.32
_exptl_crystal_size_mid 0.22
_exptl_crystal_size_min 0.20
_refine_diff_density_max 1.939
_refine_diff_density_min -1.378
_refine_diff_density_rms 0.105
_refine_ls_extinction_method none
_refine_ls_goodness_of_fit_ref 1.021
_refine_ls_hydrogen_treatment constr
_refine_ls_matrix_type full
_refine_ls_number_parameters 379
_refine_ls_number_reflns 6468
_refine_ls_number_restraints 0
_refine_ls_restrained_S_all 1.021
_refine_ls_R_factor_all 0.0212
_refine_ls_R_factor_gt 0.0205
_refine_ls_shift/su_max 0.008
_refine_ls_shift/su_mean 0.001
_refine_ls_structure_factor_coef Fsqd
_refine_ls_weighting_details 'calc w=1/[\s^2^(Fo^2^)+(0.0304P)^2^+1.1737P] where P=(Fo^2^+2Fc^2^)/3'
_refine_ls_weighting_scheme calc
_refine_ls_wR_factor_gt 0.0531
_refine_ls_wR_factor_ref 0.0535
_reflns_number_gt 6261
_reflns_number_total 6468
_reflns_threshold_expression >2sigma(I)
_cod_data_source_file c1dt11037c.txt
_cod_data_source_block wy1851wm
_cod_depositor_comments
;
The following automatic conversions were performed:

'_symmetry_cell_setting' value 'Triclinic' changed to 'triclinic'
according to /home/saulius/struct/CIF-dictionaries/cif_core.dic
dictionary named 'cif_core.dic' version 2.4.1 from 2010-06-29.

Automatic conversion script
Id: cif_fix_values 1715 2011-07-08 13:25:40Z adriana 

The following automatic conversions were performed:

'_exptl_absorpt_correction_type' value 'multi-scans' was replaced
with the value 'multi-scan' as specified in the replacement file
'src/cod-tools/trunk/data/replacement-values/replacement_values.lst'.

Automatic conversion script
Id: cif_fix_values 5376 2017-05-30 11:51:03Z andrius 
;
_cod_original_sg_symbol_H-M P-1
_cod_database_code 7017535

loop_
_symmetry_equiv_pos_as_xyz
'x, y, z'
'-x, -y, -z'

loop_
_atom_site_label
_atom_site_type_symbol
_atom_site_fract_x
_atom_site_fract_y
_atom_site_fract_z
_atom_site_U_iso_or_equiv
_atom_site_adp_type
_atom_site_occupancy
_atom_site_symmetry_multiplicity
_atom_site_calc_flag
_atom_site_refinement_flags
C1 C 0.1015(3) 0.5161(2) 0.2688(2) 0.0208(5) Uani 1 1 d .
C2 C 0.2159(3) 0.4562(2) 0.2084(2) 0.0246(5) Uani 1 1 d .
H2A H 0.2888 0.4968 0.1479 0.029 Uiso 1 1 calc R
C3 C 0.2255(3) 0.3381(2) 0.2352(2) 0.0278(6) Uani 1 1 d .
H3A H 0.3043 0.3004 0.1922 0.033 Uiso 1 1 calc R
C4 C 0.1231(3) 0.2758(2) 0.3226(2) 0.0280(6) Uani 1 1 d .
H4A H 0.1317 0.1956 0.3407 0.034 Uiso 1 1 calc R
C5 C 0.0070(3) 0.3316(2) 0.3838(2) 0.0253(5) Uani 1 1 d .
H5A H -0.0651 0.2896 0.4439 0.030 Uiso 1 1 calc R
C6 C -0.0043(3) 0.4495(2) 0.3574(2) 0.0212(5) Uani 1 1 d .
C7 C -0.1253(3) 0.5114(2) 0.4214(2) 0.0212(5) Uani 1 1 d .
C8 C -0.2482(3) 0.4701(3) 0.5071(2) 0.0285(6) Uani 1 1 d .
H8A H -0.2624 0.3917 0.5319 0.034 Uiso 1 1 calc R
C9 C -0.3492(3) 0.5449(3) 0.5555(2) 0.0324(6) Uani 1 1 d .
H9A H -0.4333 0.5172 0.6137 0.039 Uiso 1 1 calc R
C10 C -0.3296(3) 0.6599(3) 0.5204(2) 0.0282(6) Uani 1 1 d .
H10A H -0.3988 0.7113 0.5535 0.034 Uiso 1 1 calc R
C11 C -0.2054(3) 0.6964(2) 0.4353(2) 0.0216(5) Uani 1 1 d .
C12 C -0.1596(3) 0.8110(2) 0.3853(2) 0.0226(5) Uani 1 1 d .
C13 C -0.1333(4) 0.9906(3) 0.3460(3) 0.0366(7) Uani 1 1 d .
H13A H -0.1488 1.0669 0.3476 0.044 Uiso 1 1 calc R
C14 C -0.0209(3) 0.9457(3) 0.2751(3) 0.0328(6) Uani 1 1 d .
H14A H 0.0558 0.9858 0.2180 0.039 Uiso 1 1 calc R
C15 C 0.2670(3) 0.8966(2) 0.0683(2) 0.0209(5) Uani 1 1 d .
C16 C 0.1947(4) 0.9688(3) -0.0111(3) 0.0318(6) Uani 1 1 d .
H16A H 0.1466 0.9380 -0.0481 0.038 Uiso 1 1 calc R
C17 C 0.1929(4) 1.0853(3) -0.0364(3) 0.0406(8) Uani 1 1 d .
H17A H 0.1443 1.1337 -0.0910 0.049 Uiso 1 1 calc R
C18 C 0.2611(4) 1.1314(3) 0.0174(3) 0.0361(7) Uani 1 1 d .
H18A H 0.2581 1.2112 0.0008 0.043 Uiso 1 1 calc R
C19 C 0.3337(3) 1.0611(3) 0.0951(3) 0.0323(6) Uani 1 1 d .
H19A H 0.3805 1.0927 0.1322 0.039 Uiso 1 1 calc R
C20 C 0.3389(3) 0.9443(2) 0.1197(2) 0.0269(5) Uani 1 1 d .
H20A H 0.3919 0.8967 0.1719 0.032 Uiso 1 1 calc R
C21 C 0.2373(3) 0.7245(2) -0.0176(2) 0.0207(5) Uani 1 1 d .
C22 C 0.3456(3) 0.7623(3) -0.1165(2) 0.0277(6) Uani 1 1 d .
H22A H 0.4302 0.7935 -0.1155 0.033 Uiso 1 1 calc R
C23 C 0.3314(4) 0.7549(3) -0.2155(2) 0.0342(6) Uani 1 1 d .
H23A H 0.4069 0.7792 -0.2820 0.041 Uiso 1 1 calc R
C24 C 0.2060(4) 0.7118(3) -0.2173(3) 0.0369(7) Uani 1 1 d .
H24A H 0.1960 0.7068 -0.2855 0.044 Uiso 1 1 calc R
C25 C 0.0962(4) 0.6764(3) -0.1212(3) 0.0335(7) Uani 1 1 d .
H25A H 0.0101 0.6483 -0.1234 0.040 Uiso 1 1 calc R
C26 C 0.1116(3) 0.6818(2) -0.0202(2) 0.0259(5) Uani 1 1 d .
H26A H 0.0365 0.6565 0.0464 0.031 Uiso 1 1 calc R
C27 C 0.4338(3) 0.6787(2) 0.1311(2) 0.0189(4) Uani 1 1 d .
C28 C 0.4731(3) 0.6873(2) 0.2227(2) 0.0214(5) Uani 1 1 d .
H28A H 0.4049 0.7249 0.2717 0.026 Uiso 1 1 calc R
C29 C 0.6117(3) 0.6411(2) 0.2422(2) 0.0265(5) Uani 1 1 d .
H29A H 0.6398 0.6507 0.3023 0.032 Uiso 1 1 calc R
C30 C 0.7086(3) 0.5813(2) 0.1748(2) 0.0273(5) Uani 1 1 d .
H30A H 0.8025 0.5488 0.1891 0.033 Uiso 1 1 calc R
C31 C 0.6683(3) 0.5687(2) 0.0859(2) 0.0265(5) Uani 1 1 d .
H31A H 0.7340 0.5261 0.0405 0.032 Uiso 1 1 calc R
C32 C 0.5325(3) 0.6180(2) 0.0633(2) 0.0225(5) Uani 1 1 d .
H32A H 0.5066 0.6105 0.0014 0.027 Uiso 1 1 calc R
Cl1 Cl 0.38690(9) 0.90320(7) 0.41285(6) 0.03533(15) Uani 1 1 d .
N1 N -0.1087(2) 0.62301(19) 0.38847(18) 0.0197(4) Uani 1 1 d .
N2 N -0.0379(2) 0.83214(19) 0.30068(19) 0.0237(4) Uani 1 1 d .
N3 N -0.2190(3) 0.9049(2) 0.4141(2) 0.0305(5) Uani 1 1 d .
H3B H -0.2993 0.9106 0.4675 0.037 Uiso 1 1 calc R
O1 O 0.5148(3) 0.8793(3) 0.3309(2) 0.0528(7) Uani 1 1 d .
O2 O 0.2782(4) 0.8316(4) 0.4290(4) 0.0946(13) Uani 1 1 d .
O3 O 0.4314(4) 0.8886(3) 0.5131(2) 0.0591(8) Uani 1 1 d .
O4 O 0.3305(4) 1.0178(3) 0.3756(3) 0.0735(11) Uani 1 1 d .
P1 P 0.25167(7) 0.74438(5) 0.10960(5) 0.01750(12) Uani 1 1 d .
Pt1 Pt 0.063716(9) 0.682225(7) 0.258270(7) 0.01737(4) Uani 1 1 d .

loop_
_atom_site_aniso_label
_atom_site_aniso_U_11
_atom_site_aniso_U_22
_atom_site_aniso_U_33
_atom_site_aniso_U_23
_atom_site_aniso_U_13
_atom_site_aniso_U_12
C1 0.0201(11) 0.0207(12) 0.0230(11) -0.0074(10) -0.0070(9) -0.0008(9)
C2 0.0239(12) 0.0221(13) 0.0284(13) -0.0114(11) -0.0028(10) -0.0025(10)
C3 0.0282(13) 0.0230(13) 0.0356(14) -0.0161(11) -0.0079(11) 0.0035(11)
C4 0.0335(14) 0.0175(12) 0.0363(14) -0.0086(11) -0.0141(12) 0.0000(11)
C5 0.0279(13) 0.0211(13) 0.0271(13) -0.0043(10) -0.0099(10) -0.0031(10)
C6 0.0214(11) 0.0212(12) 0.0233(11) -0.0076(10) -0.0084(9) -0.0007(10)
C7 0.0212(11) 0.0206(12) 0.0211(11) -0.0052(9) -0.0063(9) -0.0002(9)
C8 0.0284(13) 0.0251(14) 0.0259(13) -0.0013(11) -0.0031(11) -0.0052(11)
C9 0.0275(14) 0.0338(16) 0.0256(13) -0.0028(12) 0.0030(11) -0.0043(12)
C10 0.0256(13) 0.0298(15) 0.0231(12) -0.0076(11) 0.0001(10) 0.0022(11)
C11 0.0207(11) 0.0224(12) 0.0214(11) -0.0079(10) -0.0050(9) 0.0011(10)
C12 0.0208(11) 0.0223(12) 0.0241(12) -0.0098(10) -0.0036(9) 0.0024(10)
C13 0.0398(17) 0.0211(14) 0.0442(17) -0.0160(13) 0.0015(14) 0.0021(12)
C14 0.0315(14) 0.0201(13) 0.0414(16) -0.0130(12) 0.0036(12) -0.0021(11)
C15 0.0200(11) 0.0174(11) 0.0228(11) -0.0059(9) -0.0012(9) -0.0024(9)
C16 0.0363(15) 0.0248(14) 0.0364(15) -0.0073(12) -0.0169(13) 0.0019(12)
C17 0.054(2) 0.0229(15) 0.0433(18) -0.0044(13) -0.0206(16) 0.0053(14)
C18 0.0393(16) 0.0165(13) 0.0452(17) -0.0039(12) -0.0039(14) -0.0050(12)
C19 0.0325(14) 0.0238(14) 0.0423(16) -0.0121(12) -0.0053(12) -0.0087(12)
C20 0.0281(13) 0.0213(13) 0.0325(14) -0.0083(11) -0.0089(11) -0.0019(10)
C21 0.0217(11) 0.0190(12) 0.0227(11) -0.0086(9) -0.0072(9) 0.0023(9)
C22 0.0258(13) 0.0315(15) 0.0270(13) -0.0121(11) -0.0056(10) -0.0003(11)
C23 0.0405(16) 0.0360(16) 0.0252(13) -0.0116(12) -0.0087(12) 0.0045(13)
C24 0.0528(19) 0.0324(16) 0.0343(15) -0.0164(13) -0.0243(14) 0.0092(14)
C25 0.0400(16) 0.0275(14) 0.0444(17) -0.0145(13) -0.0262(14) 0.0025(12)
C26 0.0252(12) 0.0224(13) 0.0331(14) -0.0101(11) -0.0108(11) -0.0003(10)
C27 0.0181(11) 0.0164(11) 0.0216(11) -0.0053(9) -0.0043(9) -0.0013(9)
C28 0.0250(12) 0.0175(11) 0.0211(11) -0.0057(9) -0.0045(9) -0.0019(10)
C29 0.0306(13) 0.0244(13) 0.0274(13) -0.0061(11) -0.0135(11) -0.0017(11)
C30 0.0228(12) 0.0222(13) 0.0345(14) -0.0033(11) -0.0108(11) 0.0004(10)
C31 0.0238(12) 0.0223(13) 0.0318(13) -0.0109(11) -0.0042(10) 0.0032(10)
C32 0.0219(12) 0.0210(12) 0.0261(12) -0.0104(10) -0.0056(10) 0.0006(10)
Cl1 0.0366(4) 0.0344(4) 0.0372(4) -0.0193(3) -0.0084(3) 0.0069(3)
N1 0.0181(9) 0.0203(10) 0.0212(10) -0.0079(8) -0.0044(8) -0.0005(8)
N2 0.0228(10) 0.0189(11) 0.0279(11) -0.0105(9) -0.0013(9) 0.0006(8)
N3 0.0291(12) 0.0258(12) 0.0321(12) -0.0144(10) 0.0021(10) 0.0042(10)
O1 0.0407(13) 0.079(2) 0.0496(14) -0.0419(15) -0.0099(11) 0.0097(13)
O2 0.068(2) 0.092(3) 0.122(3) -0.045(3) 0.012(2) -0.039(2)
O3 0.0714(19) 0.070(2) 0.0334(12) -0.0237(13) -0.0164(13) 0.0228(16)
O4 0.108(3) 0.0529(18) 0.0607(19) -0.0272(15) -0.0398(19) 0.0429(19)
P1 0.0166(3) 0.0162(3) 0.0204(3) -0.0078(2) -0.0033(2) -0.0008(2)
Pt1 0.01585(5) 0.01565(5) 0.02041(5) -0.00775(4) -0.00205(4) -0.00037(3)

loop_
_atom_type_symbol
_atom_type_description
_atom_type_scat_dispersion_real
_atom_type_scat_dispersion_imag
_atom_type_scat_source
C C 0.0033 0.0016 'International Tables Vol C Tables 4.2.6.8 and 6.1.1.4'
H H 0.0000 0.0000 'International Tables Vol C Tables 4.2.6.8 and 6.1.1.4'
N N 0.0061 0.0033 'International Tables Vol C Tables 4.2.6.8 and 6.1.1.4'
O O 0.0106 0.0060 'International Tables Vol C Tables 4.2.6.8 and 6.1.1.4'
P P 0.1023 0.0942 'International Tables Vol C Tables 4.2.6.8 and 6.1.1.4'
Cl Cl 0.1484 0.1585 'International Tables Vol C Tables 4.2.6.8 and 6.1.1.4'
Pt Pt -1.7033 8.3905 'International Tables Vol C Tables 4.2.6.8 and 6.1.1.4'

loop_
_geom_angle_atom_site_label_1
_geom_angle_atom_site_label_2
_geom_angle_atom_site_label_3
_geom_angle
C2 C1 C6 115.9(2)
C2 C1 Pt1 131.4(2)
C6 C1 Pt1 112.67(18)
C1 C2 C3 121.6(3)
C1 C2 H2A 119.2
C3 C2 H2A 119.2
C4 C3 C2 121.2(3)
C4 C3 H3A 119.4
C2 C3 H3A 119.4
C3 C4 C5 119.1(3)
C3 C4 H4A 120.5
C5 C4 H4A 120.5
C4 C5 C6 120.2(3)
C4 C5 H5A 119.9
C6 C5 H5A 119.9
C5 C6 C1 122.0(2)
C5 C6 C7 121.6(2)
C1 C6 C7 116.4(2)
N1 C7 C8 118.8(2)
N1 C7 C6 112.1(2)
C8 C7 C6 129.1(3)
C9 C8 C7 119.1(3)
C9 C8 H8A 120.5
C7 C8 H8A 120.5
C8 C9 C10 121.2(3)
C8 C9 H9A 119.4
C10 C9 H9A 119.4
C11 C10 C9 117.5(3)
C11 C10 H10A 121.3
C9 C10 H10A 121.3
N1 C11 C10 120.8(3)
N1 C11 C12 111.4(2)
C10 C11 C12 127.9(2)
N3 C12 N2 110.6(2)
N3 C12 C11 129.4(2)
N2 C12 C11 120.0(2)
N3 C13 C14 107.0(3)
N3 C13 H13A 126.5
C14 C13 H13A 126.5
C13 C14 N2 108.3(3)
C13 C14 H14A 125.9
N2 C14 H14A 125.9
C20 C15 C16 118.5(3)
C20 C15 P1 122.1(2)
C16 C15 P1 119.3(2)
C17 C16 C15 120.4(3)
C17 C16 H16A 119.8
C15 C16 H16A 119.8
C18 C17 C16 120.4(3)
C18 C17 H17A 119.8
C16 C17 H17A 119.8
C17 C18 C19 119.6(3)
C17 C18 H18A 120.2
C19 C18 H18A 120.2
C18 C19 C20 120.6(3)
C18 C19 H19A 119.7
C20 C19 H19A 119.7
C19 C20 C15 120.4(3)
C19 C20 H20A 119.8
C15 C20 H20A 119.8
C26 C21 C22 119.2(2)
C26 C21 P1 120.5(2)
C22 C21 P1 119.9(2)
C23 C22 C21 120.8(3)
C23 C22 H22A 119.6
C21 C22 H22A 119.6
C22 C23 C24 119.6(3)
C22 C23 H23A 120.2
C24 C23 H23A 120.2
C25 C24 C23 120.5(3)
C25 C24 H24A 119.7
C23 C24 H24A 119.7
C24 C25 C26 120.0(3)
C24 C25 H25A 120.0
C26 C25 H25A 120.0
C21 C26 C25 119.8(3)
C21 C26 H26A 120.1
C25 C26 H26A 120.1
C32 C27 C28 118.9(2)
C32 C27 P1 123.52(19)
C28 C27 P1 117.51(19)
C29 C28 C27 120.2(2)
C29 C28 H28A 119.9
C27 C28 H28A 119.9
C30 C29 C28 120.4(2)
C30 C29 H29A 119.8
C28 C29 H29A 119.8
C29 C30 C31 119.8(2)
C29 C30 H30A 120.1
C31 C30 H30A 120.1
C32 C31 C30 120.3(3)
C32 C31 H31A 119.9
C30 C31 H31A 119.9
C31 C32 C27 120.3(2)
C31 C32 H32A 119.9
C27 C32 H32A 119.9
O2 Cl1 O4 109.7(3)
O2 Cl1 O1 108.5(2)
O4 Cl1 O1 109.6(2)
O2 Cl1 O3 112.7(3)
O4 Cl1 O3 107.72(19)
O1 Cl1 O3 108.61(17)
C11 N1 C7 122.7(2)
C11 N1 Pt1 119.15(18)
C7 N1 Pt1 118.06(17)
C12 N2 C14 106.2(2)
C12 N2 Pt1 111.16(18)
C14 N2 Pt1 142.55(19)
C12 N3 C13 108.0(2)
C12 N3 H3B 126.0
C13 N3 H3B 126.0
C21 P1 C15 101.98(12)
C21 P1 C27 107.01(12)
C15 P1 C27 105.09(12)
C21 P1 Pt1 114.52(9)
C15 P1 Pt1 114.44(9)
C27 P1 Pt1 112.77(8)
C1 Pt1 N1 80.64(10)
C1 Pt1 N2 158.77(10)
N1 Pt1 N2 78.21(9)
C1 Pt1 P1 97.94(8)
N1 Pt1 P1 177.56(6)
N2 Pt1 P1 103.26(6)

loop_
_geom_bond_atom_site_label_1
_geom_bond_atom_site_label_2
_geom_bond_distance
C1 C2 1.401(4)
C1 C6 1.423(4)
C1 Pt1 2.019(3)
C2 C3 1.400(4)
C2 H2A 0.9500
C3 C4 1.376(4)
C3 H3A 0.9500
C4 C5 1.387(4)
C4 H4A 0.9500
C5 C6 1.397(4)
C5 H5A 0.9500
C6 C7 1.473(4)
C7 N1 1.347(3)
C7 C8 1.394(4)
C8 C9 1.384(4)
C8 H8A 0.9500
C9 C10 1.392(4)
C9 H9A 0.9500
C10 C11 1.385(4)
C10 H10A 0.9500
C11 N1 1.345(3)
C11 C12 1.456(4)
C12 N3 1.335(4)
C12 N2 1.338(3)
C13 N3 1.363(4)
C13 C14 1.367(4)
C13 H13A 0.9500
C14 N2 1.380(4)
C14 H14A 0.9500
C15 C20 1.394(4)
C15 C16 1.398(4)
C15 P1 1.827(3)
C16 C17 1.388(4)
C16 H16A 0.9500
C17 C18 1.379(5)
C17 H17A 0.9500
C18 C19 1.376(4)
C18 H18A 0.9500
C19 C20 1.389(4)
C19 H19A 0.9500
C20 H20A 0.9500
C21 C26 1.393(4)
C21 C22 1.396(4)
C21 P1 1.814(3)
C22 C23 1.379(4)
C22 H22A 0.9500
C23 C24 1.390(5)
C23 H23A 0.9500
C24 C25 1.377(5)
C24 H24A 0.9500
C25 C26 1.400(4)
C25 H25A 0.9500
C26 H26A 0.9500
C27 C32 1.397(4)
C27 C28 1.397(3)
C27 P1 1.825(2)
C28 C29 1.392(4)
C28 H28A 0.9500
C29 C30 1.380(4)
C29 H29A 0.9500
C30 C31 1.389(4)
C30 H30A 0.9500
C31 C32 1.390(4)
C31 H31A 0.9500
C32 H32A 0.9500
Cl1 O2 1.402(4)
Cl1 O4 1.420(3)
Cl1 O1 1.425(3)
Cl1 O3 1.442(3)
N1 Pt1 2.022(2)
N2 Pt1 2.124(2)
N3 H3B 0.8800
P1 Pt1 2.2426(6)
